data_9016242
loop_
_publ_author_name
'Hamada, M.'
'Akasaka, M.'
'Seto, S.'
'Makino, K.'

_publ_section_title
;
 Crystal chemistry of chromian pumpellyite from Osayama, Okayama Prefecture, Japan
 Sample: ocp1016
;
_journal_name_full 'American Mineralogist'
_journal_page_first 1294
_journal_page_last 1304
_journal_paper_doi 10.2138/am.2010.3376
_journal_volume 95
_journal_year 2010
_chemical_compound_source 'Osayama ultramafic body, Okayama, Japan'
_chemical_formula_sum 'Al1.99 Ca2 Cr0.42 Fe0.09 H Mg0.48 Mn0.02 O14 Si3'
_chemical_name_mineral Pumpellyite-(Mg)
_space_group_IT_number 12
_symmetry_space_group_name_Hall '-C 2y'
_symmetry_space_group_name_H-M 'C 1 2/m 1'
_cell_angle_alpha 90
_cell_angle_beta 97.497
_cell_angle_gamma 90
_cell_length_a 19.174
_cell_length_b 5.9194
_cell_length_c 8.830
_cell_formula_units_Z 4
_cell_volume 993.625
_database_code_amcsd 0017601
_exptl_crystal_density_diffrn 3.227
_cod_original_formula_sum 'Ca2 Mg.48 Mn.02 Fe.09 Cr.42 Al1.99 Si3 O14 H'
_cod_database_code 9016242

loop_
_space_group_symop_operation_xyz
x,y,z
1/2+x,1/2+y,z
x,-y,z
1/2+x,1/2-y,z
-x,y,-z
1/2-x,1/2+y,-z
-x,-y,-z
1/2-x,1/2-y,-z

loop_
_atom_site_aniso_label
_atom_site_aniso_U_11
_atom_site_aniso_U_22
_atom_site_aniso_U_33
_atom_site_aniso_U_12
_atom_site_aniso_U_13
_atom_site_aniso_U_23
CaW1 0.01850 0.02000 0.02120 0.00000 0.00650 0.00000
CaW2 0.02040 0.01690 0.03140 0.00000 0.00250 0.00000
MgX 0.02040 0.01670 0.02280 0.00070 0.00670 -0.00030
MnX 0.02040 0.01670 0.02280 0.00070 0.00670 -0.00030
FeX 0.02040 0.01670 0.02280 0.00070 0.00670 -0.00030
CrX 0.02040 0.01670 0.02280 0.00070 0.00670 -0.00030
AlX 0.02040 0.01670 0.02280 0.00070 0.00670 -0.00030
AlY 0.01630 0.01330 0.01810 0.00000 0.00500 0.00030
CrY 0.01630 0.01330 0.01810 0.00000 0.00500 0.00030
SiZ1 0.01630 0.01640 0.01770 0.00000 0.00390 0.00000
SiZ2 0.01960 0.01630 0.01830 0.00000 0.00360 0.00000
SiZ3 0.01640 0.01660 0.01810 0.00000 0.00680 0.00000
O1 0.01840 0.02010 0.02530 0.00090 0.00630 0.00080
O2 0.02400 0.01740 0.02860 -0.00150 0.00500 0.00310
O3 0.02050 0.01940 0.01990 0.00120 0.00560 0.00150
O4 0.01700 0.01500 0.02100 0.00000 0.00510 0.00000
O-h5 0.01900 0.01800 0.01800 0.00000 0.00600 0.00000
O6 0.01900 0.01700 0.02300 0.00000 0.00600 0.00000
O-h7 0.02800 0.01800 0.02100 0.00000 0.00410 0.00000
O8 0.02000 0.02600 0.01700 0.00000 0.00590 0.00000
O9 0.01800 0.03100 0.02400 0.00000 0.00600 0.00000
O10 0.02300 0.03800 0.01800 0.00000 0.00690 0.00000
O11 0.01900 0.02600 0.02000 0.00000 0.00980 0.00000

loop_
_atom_site_label
_atom_site_fract_x
_atom_site_fract_y
_atom_site_fract_z
_atom_site_occupancy
_atom_site_U_iso_or_equiv
CaW1 0.33953 0.50000 0.25077 1.00000 0.01950
CaW2 0.15443 0.50000 0.19033 1.00000 0.02300
MgX 0.25000 0.25000 0.50000 0.48000 0.01970
MnX 0.25000 0.25000 0.50000 0.02000 0.01970
FeX 0.25000 0.25000 0.50000 0.09000 0.01970
CrX 0.25000 0.25000 0.50000 0.10000 0.01970
AlX 0.25000 0.25000 0.50000 0.31000 0.01970
AlY 0.49569 0.24607 0.25472 0.84000 0.01570
CrY 0.49569 0.24607 0.25472 0.16000 0.01570
SiZ1 0.09000 0.00000 0.05050 1.00000 0.01670
SiZ2 0.24745 0.00000 0.16590 1.00000 0.01800
SiZ3 0.40310 0.00000 0.46570 1.00000 0.01670
O1 0.07116 0.22530 0.13660 1.00000 0.02100
O2 0.24590 0.23150 0.26540 1.00000 0.02320
O3 0.41680 0.22270 0.36660 1.00000 0.01970
O4 0.44520 0.50000 0.13130 1.00000 0.01730
O-h5 0.45730 0.00000 0.13210 1.00000 0.01790
O6 0.04510 0.50000 0.36920 1.00000 0.01930
O-h7 0.03370 0.00000 0.36940 1.00000 0.02190
O8 0.17590 0.00000 0.03620 1.00000 0.02050
O9 0.17520 0.50000 0.47730 1.00000 0.02430
O10 0.31340 0.00000 0.06740 1.00000 0.02610
O11 0.18510 0.00000 0.49900 1.00000 0.02090
H10 0.32000 0.00000 0.17940 1.00000 0.05000

loop_
_cod_related_entry_id
_cod_related_entry_database
_cod_related_entry_code
1 AMCSD 0017601
